data_7100796
loop_
_publ_author_name
'A.L. Balch'
'James C. Fettinger'
'Marilyn M. Olmstead'
'David Pham'
'Jay Stork'
'Ngon Tran'

_publ_section_title
;
Variation in Crystallization Conditions Allows the
Isolation of Trimeric as Well as Dimeric and Monomeric Forms of [(Alkyl
Isocyanide)4RhI]+.
;
_journal_name_full 'Chemical Communications'
_journal_paper_doi 10.1039/b513700d
_journal_year 2006
_chemical_formula_sum 'C48 H91 Cl3 N12 O4.5 Rh3'
_chemical_formula_weight 1323.41
_chemical_name_common '[Rh3(CN-iPr)12]Cl3.4.5H2O'
_space_group_IT_number 58
_symmetry_cell_setting orthorhombic
_symmetry_space_group_name_Hall '-P 2 2n'
_symmetry_space_group_name_H-M 'P n n m'
_cell_angle_alpha 90.00
_cell_angle_beta 90.00
_cell_angle_gamma 90.00
_cell_formula_units_Z 4
_cell_length_a 21.5193(6)
_cell_length_b 22.7979(6)
_cell_length_c 14.0456(4)
_cell_measurement_temperature 180(2)
_cell_volume 6890.7(3)
_diffrn_ambient_temperature 180(2)
_exptl_crystal_density_diffrn 1.276
_cod_original_formula_sum 'C48 H91 Cl3 N12 O4.50 Rh3'
_cod_database_code 7100796

loop_
_symmetry_equiv_pos_as_xyz
'x, y, z'
'-x, -y, z'
'-x+1/2, y+1/2, -z+1/2'
'x+1/2, -y+1/2, -z+1/2'
'-x, -y, -z'
'x, y, -z'
'x-1/2, -y-1/2, z-1/2'
'-x-1/2, y-1/2, z-1/2'

loop_
_atom_site_label
_atom_site_type_symbol
_atom_site_fract_x
_atom_site_fract_y
_atom_site_fract_z
_atom_site_U_iso_or_equiv
_atom_site_adp_type
_atom_site_occupancy
_atom_site_symmetry_multiplicity
_atom_site_calc_flag
_atom_site_refinement_flags
_atom_site_disorder_assembly
_atom_site_disorder_group
Rh1 Rh 0.63433(2) 0.216057(19) 0.0000 0.04140(13) Uani 1 2 d S . .
Rh2 Rh 0.77773(2) 0.229645(17) 0.0000 0.03953(13) Uani 1 2 d S . .
Rh3 Rh 0.91382(2) 0.270602(19) 0.0000 0.04322(13) Uani 1 2 d S . .
N1 N 0.6418(3) 0.0807(2) 0.0000 0.0632(14) Uani 1 2 d SU . .
N2 N 0.6308(2) 0.21112(19) 0.2207(3) 0.0713(12) Uani 1 1 d U . .
N3 N 0.5965(2) 0.3478(2) 0.0000 0.0595(14) Uani 1 2 d SU . .
N4 N 0.80153(18) 0.13892(16) 0.1615(3) 0.0614(10) Uani 1 1 d U . .
N5 N 0.75410(18) 0.32154(19) 0.1594(3) 0.0736(12) Uani 1 1 d U . .
N6 N 0.9763(3) 0.1479(3) 0.0000 0.0798(19) Uani 1 2 d SU . .
N7 N 0.9183(2) 0.2730(2) 0.2205(3) 0.0779(13) Uani 1 1 d U . .
N8 N 0.8823(3) 0.4035(2) 0.0000 0.0720(17) Uani 1 2 d SU . .
C1 C 0.6415(3) 0.1310(3) 0.0000 0.0489(14) Uani 1 2 d SU . .
C2 C 0.6360(4) 0.0171(3) 0.0000 0.093(3) Uani 1 2 d SU . .
H2 H 0.6784 -0.0007 0.0000 0.112 Uiso 1 2 calc SR . .
C3 C 0.6027(4) -0.0007(3) 0.0899(6) 0.132(3) Uani 1 1 d U . .
H3A H 0.6254 0.0144 0.1452 0.198 Uiso 1 1 calc R . .
H3B H 0.6005 -0.0436 0.0934 0.198 Uiso 1 1 calc R . .
H3C H 0.5605 0.0156 0.0896 0.198 Uiso 1 1 calc R . .
C4 C 0.6321(2) 0.21387(19) 0.1392(3) 0.0518(10) Uani 1 1 d U . .
C5 C 0.6283(5) 0.2057(4) 0.3243(4) 0.139(3) Uani 1 1 d U . .
H5 H 0.6701 0.2041 0.3550 0.166 Uiso 1 1 calc R . .
C6 C 0.5878(6) 0.1524(5) 0.3463(7) 0.212(6) Uani 1 1 d U . .
H6A H 0.5748 0.1536 0.4131 0.318 Uiso 1 1 calc R . .
H6B H 0.6116 0.1164 0.3347 0.318 Uiso 1 1 calc R . .
H6C H 0.5510 0.1528 0.3052 0.318 Uiso 1 1 calc R . .
C7 C 0.5881(6) 0.2530(5) 0.3621(6) 0.199(5) Uani 1 1 d U . .
H7A H 0.5552 0.2618 0.3160 0.298 Uiso 1 1 calc R . .
H7B H 0.6131 0.2883 0.3731 0.298 Uiso 1 1 calc R . .
H7C H 0.5694 0.2403 0.4223 0.298 Uiso 1 1 calc R . .
C8 C 0.6118(3) 0.3001(3) 0.0000 0.0468(13) Uani 1 2 d SU . .
C9 C 0.5787(4) 0.4090(3) 0.0000 0.099(3) Uani 1 2 d SU . .
H9 H 0.6173 0.4334 0.0000 0.119 Uiso 1 2 calc SR . .
C10 C 0.5419(4) 0.4232(3) 0.0884(6) 0.139(3) Uani 1 1 d U . .
H10A H 0.5004 0.4058 0.0834 0.208 Uiso 1 1 calc R . .
H10B H 0.5381 0.4659 0.0948 0.208 Uiso 1 1 calc R . .
H10C H 0.5632 0.4073 0.1443 0.208 Uiso 1 1 calc R . .
C11 C 0.79296(19) 0.17120(18) 0.1007(3) 0.0497(10) Uani 1 1 d U . .
C12 C 0.8082(3) 0.0976(3) 0.2405(4) 0.0861(17) Uani 1 1 d U . .
H12 H 0.8064 0.1203 0.3014 0.103 Uiso 1 1 calc R . .
C13 C 0.8704(4) 0.0681(4) 0.2351(6) 0.143(3) Uani 1 1 d U . .
H13A H 0.9033 0.0978 0.2373 0.214 Uiso 1 1 calc R . .
H13B H 0.8734 0.0461 0.1753 0.214 Uiso 1 1 calc R . .
H13C H 0.8751 0.0412 0.2890 0.214 Uiso 1 1 calc R . .
C14 C 0.7545(4) 0.0564(3) 0.2385(5) 0.122(2) Uani 1 1 d U . .
H14A H 0.7157 0.0787 0.2357 0.182 Uiso 1 1 calc R . .
H14B H 0.7549 0.0321 0.2961 0.182 Uiso 1 1 calc R . .
H14C H 0.7577 0.0311 0.1823 0.182 Uiso 1 1 calc R . .
C15 C 0.76263(19) 0.28843(18) 0.0993(3) 0.0514(10) Uani 1 1 d U . .
C16 C 0.7433(3) 0.3630(3) 0.2358(6) 0.115(3) Uani 1 1 d U . .
H16 H 0.7429 0.3371 0.2934 0.138 Uiso 1 1 calc R . .
C17 C 0.7968(3) 0.3986(3) 0.2517(6) 0.127(3) Uani 1 1 d U . .
H17A H 0.8337 0.3736 0.2566 0.190 Uiso 1 1 calc R . .
H17B H 0.7916 0.4208 0.3109 0.190 Uiso 1 1 calc R . .
H17C H 0.8019 0.4259 0.1983 0.190 Uiso 1 1 calc R . .
C18 C 0.6820(3) 0.3859(3) 0.2349(5) 0.0915(18) Uani 1 1 d U . .
H18A H 0.6746 0.4082 0.2934 0.137 Uiso 1 1 calc R . .
H18B H 0.6521 0.3535 0.2309 0.137 Uiso 1 1 calc R . .
H18C H 0.6768 0.4117 0.1797 0.137 Uiso 1 1 calc R . .
C19 C 0.9517(3) 0.1921(3) 0.0000 0.0537(15) Uani 1 2 d SU . .
C20 C 1.0127(6) 0.0952(5) 0.0000 0.137(5) Uani 1 2 d SU . .
H20 H 0.9784 0.0656 0.0000 0.165 Uiso 1 2 calc SR . .
C21 C 1.0399(3) 0.0819(3) 0.0891(4) 0.0888(17) Uani 1 1 d U . .
H21A H 1.0075 0.0797 0.1378 0.133 Uiso 1 1 calc R . .
H21B H 1.0697 0.1127 0.1060 0.133 Uiso 1 1 calc R . .
H21C H 1.0615 0.0442 0.0850 0.133 Uiso 1 1 calc R . .
C22 C 0.9164(2) 0.27197(19) 0.1396(3) 0.0555(11) Uani 1 1 d U . .
C23 C 0.9221(5) 0.2737(4) 0.3248(5) 0.137(3) Uani 1 1 d U . .
H23A H 0.8799 0.2748 0.3545 0.165 Uiso 1 1 calc R . .
C24 C 0.9578(6) 0.2199(4) 0.3551(6) 0.190(5) Uani 1 1 d U . .
H24A H 0.9314 0.1851 0.3483 0.285 Uiso 1 1 calc R . .
H24B H 0.9706 0.2240 0.4217 0.285 Uiso 1 1 calc R . .
H24C H 0.9948 0.2155 0.3148 0.285 Uiso 1 1 calc R . .
C25 C 0.9615(4) 0.3297(4) 0.3526(6) 0.159(4) Uani 1 1 d U . .
H25A H 0.9442 0.3643 0.3208 0.238 Uiso 1 1 calc R . .
H25B H 1.0047 0.3241 0.3325 0.238 Uiso 1 1 calc R . .
H25C H 0.9600 0.3353 0.4217 0.238 Uiso 1 1 calc R . .
C26 C 0.8924(3) 0.3541(3) 0.0000 0.0537(15) Uani 1 2 d SU . .
C27 C 0.8715(5) 0.4660(3) 0.0000 0.127(4) Uani 1 2 d SU . .
H27 H 0.8257 0.4736 0.0000 0.153 Uiso 1 2 calc SR . .
C28 C 0.8996(5) 0.4920(3) 0.0876(8) 0.185(5) Uani 1 1 d U . .
H28A H 0.8771 0.4780 0.1438 0.278 Uiso 1 1 calc R . .
H28B H 0.8968 0.5349 0.0844 0.278 Uiso 1 1 calc R . .
H28C H 0.9433 0.4803 0.0920 0.278 Uiso 1 1 calc R . .
Cl1 Cl 0.71175(10) 0.50029(9) 0.0000 0.0892(6) Uani 1 2 d S . .
Cl2 Cl 0.78159(11) -0.05589(12) 0.0000 0.0981(7) Uani 1 2 d S . .
Cl3 Cl 0.78627(19) 0.22603(13) 0.4221(3) 0.1052(11) Uani 0.50 1 d P . .
O1 O 0.8778(5) 0.1111(4) 0.5000 0.141(3) Uiso 1 2 d SD . .
H1 H 0.865(3) 0.130(2) 0.4538(4) 0.169 Uiso 1 1 d D . .
O2 O 0.8349(5) 0.3551(4) 0.5000 0.144(3) Uiso 1 2 d SD . .
H2A H 0.820(3) 0.338(3) 0.4538(4) 0.173 Uiso 1 1 d D . .
O3 O 0.8674(5) 0.0406(5) 0.0000 0.078(3) Uiso 0.50 2 d SP . .
O4 O 0.7058(4) 0.1124(4) 0.4684(6) 0.107(3) Uiso 0.50 1 d PD . .
H4 H 0.726(3) 0.134(2) 0.434(4) 0.129 Uiso 1 1 d D . .
O5A O 0.8260(7) -0.1792(7) 0.0000 0.109(4) Uiso 0.50 2 d SP . .
O5B O 0.8043(10) -0.1979(10) -0.0460(16) 0.122(7) Uiso 0.25 1 d P . .

loop_
_atom_site_aniso_label
_atom_site_aniso_U_11
_atom_site_aniso_U_22
_atom_site_aniso_U_33
_atom_site_aniso_U_23
_atom_site_aniso_U_13
_atom_site_aniso_U_12
Rh1 0.0459(2) 0.0382(2) 0.0401(2) 0.000 0.000 0.00066(19)
Rh2 0.0458(2) 0.0296(2) 0.0432(2) 0.000 0.000 0.00140(18)
Rh3 0.0452(3) 0.0405(3) 0.0440(3) 0.000 0.000 0.00722(19)
N1 0.062(3) 0.042(3) 0.085(4) 0.000 0.000 -0.001(3)
N2 0.087(3) 0.083(3) 0.044(2) 0.006(2) 0.007(2) 0.023(2)
N3 0.050(3) 0.044(3) 0.084(4) 0.000 0.000 0.007(2)
N4 0.076(3) 0.051(2) 0.058(2) 0.0127(19) 0.005(2) 0.0094(18)
N5 0.059(2) 0.076(3) 0.086(3) -0.039(2) 0.003(2) 0.005(2)
N6 0.113(5) 0.064(4) 0.062(4) 0.000 0.000 0.042(4)
N7 0.089(3) 0.095(4) 0.050(2) -0.009(2) -0.008(2) 0.022(2)
N8 0.057(3) 0.046(3) 0.113(5) 0.000 0.000 0.000(3)
C1 0.046(3) 0.044(3) 0.057(4) 0.000 0.000 -0.001(3)
C2 0.068(5) 0.037(3) 0.174(9) 0.000 0.000 0.006(3)
C3 0.127(6) 0.075(4) 0.195(8) 0.058(5) 0.002(6) -0.017(4)
C4 0.052(2) 0.052(2) 0.051(2) 0.001(2) 0.000(2) 0.006(2)
C5 0.227(10) 0.140(6) 0.048(3) 0.012(4) 0.013(5) 0.072(6)
C6 0.319(15) 0.178(8) 0.139(8) 0.100(7) 0.106(9) 0.072(8)
C7 0.287(15) 0.207(8) 0.102(6) -0.036(7) 0.077(8) 0.029(9)
C8 0.045(3) 0.043(3) 0.052(3) 0.000 0.000 0.002(3)
C9 0.072(5) 0.044(4) 0.182(9) 0.000 0.000 0.015(4)
C10 0.142(7) 0.109(5) 0.166(7) -0.058(5) -0.028(5) 0.071(5)
C11 0.053(2) 0.042(2) 0.055(2) -0.0016(19) 0.005(2) 0.0009(18)
C12 0.131(5) 0.072(3) 0.056(3) 0.022(3) 0.000(3) 0.023(3)
C13 0.158(6) 0.139(7) 0.132(7) 0.046(6) -0.013(6) 0.074(5)
C14 0.179(6) 0.083(4) 0.103(5) 0.040(4) 0.017(5) -0.021(4)
C15 0.046(2) 0.045(2) 0.063(3) -0.007(2) 0.000(2) -0.0003(18)
C16 0.078(4) 0.132(6) 0.135(6) -0.089(5) 0.002(4) 0.009(4)
C17 0.097(4) 0.134(6) 0.150(7) -0.091(6) -0.013(5) -0.003(4)
C18 0.084(4) 0.098(4) 0.092(4) -0.031(4) 0.012(3) 0.017(3)
C19 0.063(4) 0.049(3) 0.049(3) 0.000 0.000 0.012(3)
C20 0.232(13) 0.106(7) 0.074(5) 0.000 0.000 0.119(8)
C21 0.091(4) 0.080(4) 0.095(4) 0.005(3) -0.015(3) 0.027(3)
C22 0.053(3) 0.059(3) 0.054(3) -0.004(2) -0.006(2) 0.013(2)
C23 0.168(8) 0.190(8) 0.055(3) -0.024(5) -0.014(4) 0.027(6)
C24 0.285(14) 0.192(8) 0.093(6) 0.050(6) -0.062(8) -0.006(8)
C25 0.174(8) 0.198(8) 0.105(6) -0.078(6) -0.050(6) 0.053(6)
C26 0.041(3) 0.046(3) 0.075(4) 0.000 0.000 0.000(3)
C27 0.093(7) 0.040(4) 0.249(13) 0.000 0.000 0.004(4)
C28 0.186(9) 0.089(5) 0.281(12) -0.079(7) 0.025(9) -0.034(6)
Cl1 0.0960(15) 0.0674(11) 0.1042(15) 0.000 0.000 -0.0139(10)
Cl2 0.0937(16) 0.1074(17) 0.0931(15) 0.000 0.000 0.0104(13)
Cl3 0.145(3) 0.075(2) 0.095(2) 0.0006(17) 0.031(2) -0.0134(18)

loop_
_geom_bond_atom_site_label_1
_geom_bond_atom_site_label_2
_geom_bond_distance
_geom_bond_site_symmetry_2
_geom_bond_publ_flag
Rh1 C1 1.946(6) . ?
Rh1 C4 1.956(4) . ?
Rh1 C4 1.956(4) 6 ?
Rh1 C8 1.976(6) . ?
Rh1 Rh2 3.1012(6) . ?
Rh2 C15 1.962(4) . ?
Rh2 C15 1.962(4) 6 ?
Rh2 C11 1.970(4) 6 ?
Rh2 C11 1.970(4) . ?
Rh2 Rh3 3.0739(6) . ?
Rh3 C26 1.960(6) . ?
Rh3 C22 1.962(5) . ?
Rh3 C22 1.962(5) 6 ?
Rh3 C19 1.966(6) . ?
N1 C1 1.145(7) . ?
N1 C2 1.456(8) . ?
N2 C4 1.147(6) . ?
N2 C5 1.462(7) . ?
N3 C8 1.137(7) . ?
N3 C9 1.446(8) . ?
N4 C11 1.142(5) . ?
N4 C12 1.463(6) . ?
N5 C15 1.147(5) . ?
N5 C16 1.449(7) . ?
N6 C19 1.140(8) . ?
N6 C20 1.433(9) . ?
N7 C22 1.137(6) . ?
N7 C23 1.468(8) . ?
N8 C26 1.145(8) . ?
N8 C27 1.444(9) . ?
C2 C3 1.507(8) 6 ?
C2 C3 1.507(8) . ?
C2 H2 1.0000 . ?
C3 H3A 0.9800 . ?
C3 H3B 0.9800 . ?
C3 H3C 0.9800 . ?
C5 C7 1.480(12) . ?
C5 C6 1.527(14) . ?
C5 H5 1.0000 . ?
C6 H6A 0.9800 . ?
C6 H6B 0.9800 . ?
C6 H6C 0.9800 . ?
C7 H7A 0.9800 . ?
C7 H7B 0.9800 . ?
C7 H7C 0.9800 . ?
C9 C10 1.509(8) . ?
C9 C10 1.509(8) 6 ?
C9 H9 1.0000 . ?
C10 H10A 0.9800 . ?
C10 H10B 0.9800 . ?
C10 H10C 0.9800 . ?
C12 C14 1.491(9) . ?
C12 C13 1.500(9) . ?
C12 H12 1.0000 . ?
C13 H13A 0.9800 . ?
C13 H13B 0.9800 . ?
C13 H13C 0.9800 . ?
C14 H14A 0.9800 . ?
C14 H14B 0.9800 . ?
C14 H14C 0.9800 . ?
C16 C18 1.420(8) . ?
C16 C17 1.426(8) . ?
C16 H16 1.0000 . ?
C17 H17A 0.9800 . ?
C17 H17B 0.9800 . ?
C17 H17C 0.9800 . ?
C18 H18A 0.9800 . ?
C18 H18B 0.9800 . ?
C18 H18C 0.9800 . ?
C20 C21 1.415(7) . ?
C20 C21 1.415(7) 6 ?
C20 H20 1.0000 . ?
C21 H21A 0.9800 . ?
C21 H21B 0.9800 . ?
C21 H21C 0.9800 . ?
C23 C24 1.510(12) . ?
C23 C25 1.581(12) . ?
C23 H23A 1.0000 . ?
C24 H24A 0.9800 . ?
C24 H24B 0.9800 . ?
C24 H24C 0.9800 . ?
C25 H25A 0.9800 . ?
C25 H25B 0.9800 . ?
C25 H25C 0.9800 . ?
C27 C28 1.494(10) . ?
C27 C28 1.495(10) 6 ?
C27 H27 1.0000 . ?
C28 H28A 0.9800 . ?
C28 H28B 0.9800 . ?
C28 H28C 0.9800 . ?
Cl3 Cl3 2.188(8) 6_556 ?
O1 H1 0.826(10) . ?
O2 H2A 0.826(10) . ?
O4 O4 0.888(18) 6_556 ?
O4 H4 0.821(10) . ?
O5A O5B 0.90(2) 6 ?
O5A O5B 0.90(2) . ?
O5B O5B 1.29(4) 6 ?
